data_7158583
loop_
_publ_author_name
'Jain, Anshul'
'Maji, Sushobhan'
'Shukla, Khyati'
'Kumari, Akanksha'
'Garg, Shivani'
'Metre, Ramesh K.'
'Bhattacharyya, Sudipta'
'Rana, Nirmal K.'

_publ_section_title
;
 Stereoselective synthesis of tri-substituted tetrahydrothiophenes and
 their in silico binding against mycobacterial protein tyrosine
 phosphatase B
;
_journal_name_full 'Organic &amp; Biomolecular Chemistry'
_journal_paper_doi 10.1039/D2OB00052K
_journal_year 2022
_chemical_formula_moiety 'C12 H14 O5 S'
_chemical_formula_sum 'C12 H14 O5 S'
_chemical_formula_weight 270.29
_space_group_crystal_system triclinic
_space_group_IT_number 2
_space_group_name_Hall '-P 1'
_space_group_name_H-M_alt 'P -1'
_atom_sites_solution_hydrogens geom
_atom_sites_solution_primary dual
_audit_creation_date 2021-09-30
_audit_creation_method
;
Olex2 1.2
(compiled 2018.05.29 svn.r3508 for OlexSys, GUI svn.r5506)
;
_audit_update_record
;
2021-10-04 deposited with the CCDC.	2022-03-21 downloaded from the CCDC.
;
_cell_angle_alpha 73.419(3)
_cell_angle_beta 75.274(4)
_cell_angle_gamma 72.063(3)
_cell_formula_units_Z 2
_cell_length_a 6.8434(7)
_cell_length_b 10.0084(8)
_cell_length_c 10.5726(9)
_cell_measurement_reflns_used 3986
_cell_measurement_temperature 100
_cell_measurement_theta_max 28.698
_cell_measurement_theta_min 3.320
_cell_volume 649.21(10)
_computing_cell_refinement 'SAINT V8.40A (?, 2016)'
_computing_data_reduction 'SAINT V8.40A (?, 2016)'
_computing_molecular_graphics 'Olex2 (Dolomanov et al., 2009)'
_computing_publication_material 'Olex2 (Dolomanov et al., 2009)'
_computing_structure_refinement 'ShelXL (Sheldrick, 2015)'
_computing_structure_solution 'ShelXT (Sheldrick, 2015)'
_diffrn_ambient_temperature 100
_diffrn_measured_fraction_theta_full 0.936
_diffrn_measured_fraction_theta_max 0.955
_diffrn_measurement_device_type 'Bruker APEX-II CCD'
_diffrn_measurement_method '\f and \w scans'
_diffrn_radiation_type MoK\a
_diffrn_radiation_wavelength 0.71073
_diffrn_reflns_av_R_equivalents 0.0929
_diffrn_reflns_av_unetI/netI 0.0633
_diffrn_reflns_Laue_measured_fraction_full 0.936
_diffrn_reflns_Laue_measured_fraction_max 0.955
_diffrn_reflns_limit_h_max 9
_diffrn_reflns_limit_h_min -9
_diffrn_reflns_limit_k_max 13
_diffrn_reflns_limit_k_min -13
_diffrn_reflns_limit_l_max 14
_diffrn_reflns_limit_l_min -14
_diffrn_reflns_number 17407
_diffrn_reflns_point_group_measured_fraction_full 0.936
_diffrn_reflns_point_group_measured_fraction_max 0.955
_diffrn_reflns_theta_full 25.242
_diffrn_reflns_theta_max 28.698
_diffrn_reflns_theta_min 3.320
_diffrn_standards_number 0
_exptl_absorpt_coefficient_mu 0.259
_exptl_absorpt_correction_T_max 0.7460
_exptl_absorpt_correction_T_min 0.5669
_exptl_absorpt_correction_type multi-scan
_exptl_absorpt_process_details
;
SADABS-2016/2 (Bruker,2016/2) was used for absorption correction.
wR2(int) was 0.1197 before and 0.0876 after correction.
The Ratio of minimum to maximum transmission is 0.7599.
The \l/2 correction factor is Not present.
;
_exptl_crystal_density_diffrn 1.383
_exptl_crystal_description plate
_exptl_crystal_F_000 280
_exptl_crystal_size_max 0.2
_exptl_crystal_size_mid 0.2
_exptl_crystal_size_min 0.1
_refine_diff_density_max 0.350
_refine_diff_density_min -0.286
_refine_diff_density_rms 0.051
_refine_ls_extinction_method none
_refine_ls_goodness_of_fit_ref 1.385
_refine_ls_hydrogen_treatment constr
_refine_ls_matrix_type full
_refine_ls_number_parameters 165
_refine_ls_number_reflns 3211
_refine_ls_number_restraints 0
_refine_ls_restrained_S_all 1.385
_refine_ls_R_factor_all 0.1037
_refine_ls_R_factor_gt 0.0735
_refine_ls_shift/su_max 0.000
_refine_ls_shift/su_mean 0.000
_refine_ls_structure_factor_coef Fsqd
_refine_ls_weighting_details 'w=1/[\s^2^(Fo^2^)+(0.1000P)^2^] where P=(Fo^2^+2Fc^2^)/3'
_refine_ls_weighting_scheme calc
_refine_ls_wR_factor_gt 0.1965
_refine_ls_wR_factor_ref 0.2237
_reflns_Friedel_coverage 0.000
_reflns_number_gt 2209
_reflns_number_total 3211
_reflns_threshold_expression 'I > 2\s(I)'
_cod_data_source_file d2ob00052k2.cif
_cod_data_source_block tr1
_cod_database_code 7158583
_shelx_shelxl_version_number 2018/3
_shelx_space_group_comment
;
The symmetry employed for this shelxl refinement is uniquely defined
by the following loop, which should always be used as a source of
symmetry information in preference to the above space-group names.
They are only intended as comments.
;
_shelx_estimated_absorpt_t_max 0.980
_shelx_estimated_absorpt_t_min 0.961
_olex2_refinement_description
;
1. Fixed Uiso
 At 1.2 times of:
  All C(H) groups, All C(H,H) groups
 At 1.5 times of:
  All C(H,H,H) groups, All O(H) groups
2.a Ternary CH refined with riding coordinates:
 C1(H1A), C2(H2), C3(H3)
2.b Secondary CH2 refined with riding coordinates:
 C4(H4A,H4B), C11(H11A,H11B)
2.c Aromatic/amide H refined with riding coordinates:
 C7(H7), C8(H8), C9(H9)
2.d Idealised Me refined as rotating group:
 C12(H12A,H12B,H12C)
2.e Idealised tetrahedral OH refined as rotating group:
 O1(H1)
;
_olex2_submission_special_instructions 'No special instructions were received'

loop_
_space_group_symop_operation_xyz
'x, y, z'
'-x, -y, -z'

loop_
_atom_site_label
_atom_site_type_symbol
_atom_site_fract_x
_atom_site_fract_y
_atom_site_fract_z
_atom_site_U_iso_or_equiv
_atom_site_adp_type
_atom_site_occupancy
_atom_site_site_symmetry_order
_atom_site_calc_flag
_atom_site_refinement_flags_posn
_atom_site_refinement_flags_adp
_atom_site_refinement_flags_occupancy
_atom_site_disorder_assembly
_atom_site_disorder_group
S1 S 0.70620(12) 0.30015(7) 0.26375(8) 0.0780(4) Uani 1 1 d . . . . .
O1 O 0.7069(3) 0.57551(17) 0.02002(15) 0.0566(5) Uani 1 1 d . . . . .
H1 H 0.716905 0.491826 0.013600 0.085 Uiso 1 1 calc GR . . . .
O2 O 0.1934(3) 0.66144(19) 0.1183(2) 0.0712(6) Uani 1 1 d . . . . .
O3 O 0.2782(5) 0.4426(3) 0.4928(2) 0.1095(10) Uani 1 1 d . . . . .
O4 O 0.2415(4) 0.2755(2) 0.4084(2) 0.0762(6) Uani 1 1 d . . . . .
O5 O 0.1671(4) 0.9436(2) 0.0850(2) 0.0899(7) Uani 1 1 d . . . . .
C1 C 0.4477(3) 0.4255(2) 0.2679(2) 0.0433(5) Uani 1 1 d . . . . .
H1A H 0.382353 0.419012 0.196074 0.052 Uiso 1 1 calc R . . . .
C2 C 0.4788(3) 0.5768(2) 0.2391(2) 0.0411(4) Uani 1 1 d . . . . .
H2 H 0.471884 0.599871 0.326328 0.049 Uiso 1 1 calc R . . . .
C3 C 0.6995(3) 0.5747(2) 0.1549(2) 0.0467(5) Uani 1 1 d . . . . .
H3 H 0.740437 0.661216 0.157956 0.056 Uiso 1 1 calc R . . . .
C4 C 0.8415(4) 0.4391(3) 0.2261(3) 0.0626(7) Uani 1 1 d . . . . .
H4A H 0.864191 0.453714 0.309557 0.075 Uiso 1 1 calc R . . . .
H4B H 0.978628 0.413552 0.167223 0.075 Uiso 1 1 calc R . . . .
C5 C 0.3128(3) 0.6911(2) 0.1677(2) 0.0470(5) Uani 1 1 d . . . . .
C6 C 0.3009(4) 0.8408(2) 0.1580(2) 0.0558(6) Uani 1 1 d . . . . .
C7 C 0.4078(6) 0.8959(3) 0.2136(4) 0.0817(9) Uani 1 1 d . . . . .
H7 H 0.509728 0.847144 0.268918 0.098 Uiso 1 1 calc R . . . .
C8 C 0.3221(9) 1.0540(4) 0.1644(6) 0.1115(16) Uani 1 1 d . . . . .
H8 H 0.360268 1.128847 0.183458 0.134 Uiso 1 1 calc R . . . .
C9 C 0.1911(9) 1.0706(4) 0.0936(5) 0.1145(16) Uani 1 1 d . . . . .
H9 H 0.116270 1.162271 0.050371 0.137 Uiso 1 1 calc R . . . .
C10 C 0.3143(4) 0.3849(3) 0.4026(2) 0.0516(5) Uani 1 1 d . . . . .
C11 C 0.1129(6) 0.2185(4) 0.5351(4) 0.0945(11) Uani 1 1 d . . . . .
H11A H 0.123318 0.260153 0.606900 0.113 Uiso 1 1 calc R . . . .
H11B H -0.035114 0.248247 0.524629 0.113 Uiso 1 1 calc R . . . .
C12 C 0.1733(13) 0.0761(6) 0.5708(8) 0.243(5) Uani 1 1 d . . . . .
H12A H 0.313046 0.042058 0.520177 0.364 Uiso 1 1 calc GR . . . .
H12B H 0.074751 0.034560 0.551591 0.364 Uiso 1 1 calc GR . . . .
H12C H 0.176841 0.046424 0.667095 0.364 Uiso 1 1 calc GR . . . .

loop_
_atom_site_aniso_label
_atom_site_aniso_U_11
_atom_site_aniso_U_22
_atom_site_aniso_U_33
_atom_site_aniso_U_23
_atom_site_aniso_U_13
_atom_site_aniso_U_12
S1 0.0661(5) 0.0437(4) 0.0897(6) 0.0005(3) 0.0070(4) 0.0030(3)
O1 0.0689(11) 0.0523(9) 0.0403(8) -0.0094(6) -0.0009(7) -0.0122(8)
O2 0.0669(12) 0.0571(10) 0.0972(15) -0.0150(9) -0.0413(11) -0.0074(8)
O3 0.142(2) 0.147(2) 0.0663(14) -0.0543(15) 0.0352(14) -0.091(2)
O4 0.1026(16) 0.0593(11) 0.0638(12) -0.0062(8) 0.0080(10) -0.0421(11)
O5 0.1000(17) 0.0560(11) 0.0844(15) -0.0034(10) -0.0066(12) 0.0018(11)
C1 0.0525(11) 0.0373(9) 0.0380(10) -0.0070(7) -0.0089(8) -0.0093(8)
C2 0.0470(11) 0.0394(9) 0.0378(9) -0.0119(7) -0.0075(8) -0.0096(8)
C3 0.0474(11) 0.0469(10) 0.0464(11) -0.0134(8) -0.0044(9) -0.0133(9)
C4 0.0464(12) 0.0741(16) 0.0528(13) -0.0110(11) -0.0053(10) -0.0010(11)
C5 0.0483(11) 0.0416(10) 0.0483(12) -0.0109(8) -0.0068(9) -0.0085(8)
C6 0.0612(14) 0.0414(11) 0.0568(13) -0.0134(9) -0.0022(10) -0.0065(9)
C7 0.103(2) 0.0581(14) 0.098(2) -0.0337(15) -0.0122(18) -0.0309(15)
C8 0.142(4) 0.065(2) 0.136(4) -0.056(2) 0.022(3) -0.046(2)
C9 0.148(4) 0.0443(16) 0.100(3) -0.0071(16) 0.028(3) -0.002(2)
C10 0.0505(12) 0.0573(12) 0.0439(11) -0.0106(9) -0.0049(9) -0.0131(9)
C11 0.098(2) 0.0710(18) 0.088(2) 0.0017(16) 0.0203(18) -0.0320(18)
C12 0.279(9) 0.080(3) 0.207(7) 0.025(4) 0.145(7) -0.025(4)

loop_
_atom_type_symbol
_atom_type_description
_atom_type_scat_dispersion_real
_atom_type_scat_dispersion_imag
_atom_type_scat_source
C C 0.0033 0.0016 'International Tables Vol C Tables 4.2.6.8 and 6.1.1.4'
H H 0.0000 0.0000 'International Tables Vol C Tables 4.2.6.8 and 6.1.1.4'
N N 0.0061 0.0033 'International Tables Vol C Tables 4.2.6.8 and 6.1.1.4'
O O 0.0106 0.0060 'International Tables Vol C Tables 4.2.6.8 and 6.1.1.4'
Cl Cl 0.1484 0.1585 'International Tables Vol C Tables 4.2.6.8 and 6.1.1.4'
S S 0.1246 0.1234 'International Tables Vol C Tables 4.2.6.8 and 6.1.1.4'

loop_
_geom_angle_atom_site_label_1
_geom_angle_atom_site_label_2
_geom_angle_atom_site_label_3
_geom_angle
_geom_angle_site_symmetry_1
_geom_angle_site_symmetry_3
_geom_angle_publ_flag
C4 S1 C1 94.29(10) . . ?
C10 O4 C11 118.2(3) . . ?
C6 O5 C9 105.0(3) . . ?
C2 C1 S1 107.03(14) . . ?
C10 C1 S1 108.94(14) . . ?
C10 C1 C2 113.02(17) . . ?
C1 C2 C3 107.70(16) . . ?
C5 C2 C1 112.46(16) . . ?
C5 C2 C3 111.19(17) . . ?
O1 C3 C2 111.44(17) . . ?
O1 C3 C4 113.05(18) . . ?
C4 C3 C2 104.73(18) . . ?
C3 C4 S1 105.30(16) . . ?
O2 C5 C2 122.69(18) . . ?
O2 C5 C6 119.8(2) . . ?
C6 C5 C2 117.52(19) . . ?
O5 C6 C5 118.2(2) . . ?
O5 C6 C7 112.8(2) . . ?
C7 C6 C5 128.9(2) . . ?
C6 C7 C8 101.3(4) . . ?
C9 C8 C7 108.0(3) . . ?
C8 C9 O5 113.0(3) . . ?
O3 C10 O4 123.7(2) . . ?
O3 C10 C1 125.2(2) . . ?
O4 C10 C1 111.04(19) . . ?
C12 C11 O4 111.6(4) . . ?

loop_
_geom_bond_atom_site_label_1
_geom_bond_atom_site_label_2
_geom_bond_distance
_geom_bond_site_symmetry_2
_geom_bond_publ_flag
S1 C1 1.825(2) . ?
S1 C4 1.800(3) . ?
O1 C3 1.412(3) . ?
O2 C5 1.217(3) . ?
O3 C10 1.188(3) . ?
O4 C10 1.316(3) . ?
O4 C11 1.473(4) . ?
O5 C6 1.349(3) . ?
O5 C9 1.362(6) . ?
C1 C2 1.527(3) . ?
C1 C10 1.504(3) . ?
C2 C3 1.543(3) . ?
C2 C5 1.521(3) . ?
C3 C4 1.526(3) . ?
C5 C6 1.451(3) . ?
C6 C7 1.355(4) . ?
C7 C8 1.494(6) . ?
C8 C9 1.254(7) . ?
C11 C12 1.324(6) . ?
